data_2244213
loop_
_publ_author_name
'Aziz, Ozha A.'
'Zeller, Matthias'
'Zaleski, Curtis M.'

_publ_section_title
;
 Crystal structure of a heterotrimetallic 12-metallacrown-4 with
 2-propylvalerate anion bridges
;
_journal_coeditor_code EX2062
_journal_issue 12
_journal_name_full 'Acta Crystallographica Section E'
_journal_page_first
;
;
_journal_paper_doi 10.1107/S2056989022010489
_journal_volume 78
_journal_year 2022
_chemical_formula_iupac '[Dy Mn4 Na (C7 H4 N O3)4 (C8 H15 O2)4 (H2 O1)4], 4C3 H7 N O'
_chemical_formula_moiety 'C34.72 H29.83 Dy Mn4 N4 Na O24, 3.612(C7 H15), 4(C3 H7 N O)'
_chemical_formula_sum 'C72 H112 Dy Mn4 N8 Na O28'
_chemical_formula_weight 1942.94
_chemical_name_systematic
'Tetraaquatetrakis(\m-2-propylvalerato)tetrakis(\m~4~-salicylhydroximato)dysprosiumtetramanganesesodium dimethylformamide tetrasolvate,'
_space_group_crystal_system tetragonal
_space_group_IT_number 85
_space_group_name_Hall '-P 4a'
_space_group_name_H-M_alt 'P 4/n :2'
_atom_sites_solution_hydrogens mixed
_atom_sites_solution_primary dual
_atom_sites_solution_secondary difmap
_audit_creation_method SHELXL-2018/3
_cell_angle_alpha 90
_cell_angle_beta 90
_cell_angle_gamma 90
_cell_formula_units_Z 2
_cell_length_a 18.2654(9)
_cell_length_b 18.2654(9)
_cell_length_c 13.4219(9)
_cell_measurement_reflns_used 9870
_cell_measurement_temperature 150(2)
_cell_measurement_theta_max 32.0081
_cell_measurement_theta_min 2.4956
_cell_volume 4477.9(4)
_computing_cell_refinement
;
SAINT (Bruker, 2022)
;
_computing_data_collection
;
APEX4 (Bruker, 2022)
;
_computing_data_reduction
;
SAINT (Bruker, 2022)
;
_computing_molecular_graphics
;
Mercury (Macrae <i>et al.</i>,  2020)
;
_computing_publication_material
;
publCIF (Westrip, 2010)
;
_computing_structure_refinement
;
<i>SHELXL2018/3</i> (Sheldrick, 2015b),
<i>ShelXle</i> (H\"ubschle <i>et al.</i>,  2011)
;
_computing_structure_solution 'SHELXT (Sheldrick, 2015a)'
_diffrn_ambient_temperature 150(2)
_diffrn_detector_area_resol_mean 7.4074
_diffrn_measured_fraction_theta_full 0.998
_diffrn_measured_fraction_theta_max 0.995
_diffrn_measurement_device 'three circle diffractometer'
_diffrn_measurement_device_type 'Bruker AXS D8 Quest'
_diffrn_measurement_method 'omega and phi scans'
_diffrn_radiation_monochromator 'Triumph curved graphite crystal'
_diffrn_radiation_type MoK\a
_diffrn_radiation_wavelength 0.71073
_diffrn_reflns_av_R_equivalents 0.0699
_diffrn_reflns_av_unetI/netI 0.0433
_diffrn_reflns_limit_h_max 24
_diffrn_reflns_limit_h_min -27
_diffrn_reflns_limit_k_max 27
_diffrn_reflns_limit_k_min -27
_diffrn_reflns_limit_l_max 19
_diffrn_reflns_limit_l_min -19
_diffrn_reflns_number 87812
_diffrn_reflns_theta_full 25.242
_diffrn_reflns_theta_max 32.076
_diffrn_reflns_theta_min 2.188
_diffrn_source 'fine focus sealed tube X-ray source'
_diffrn_source_current '30 mA'
_diffrn_source_voltage '50 kV'
_exptl_absorpt_coefficient_mu 1.454
_exptl_absorpt_correction_T_max 0.0596
_exptl_absorpt_correction_T_min 0.0195
_exptl_absorpt_correction_type multi-scan
_exptl_absorpt_process_details
;
(SADABS; Krause <i>et al.</i>,  2015)
;
_exptl_crystal_colour brown
_exptl_crystal_density_diffrn 1.441
_exptl_crystal_description plate
_exptl_crystal_F_000 2002.2
_exptl_crystal_size_max 0.450
_exptl_crystal_size_mid 0.430
_exptl_crystal_size_min 0.150
_refine_diff_density_max 1.360
_refine_diff_density_min -1.962
_refine_ls_extinction_method none
_refine_ls_goodness_of_fit_ref 1.069
_refine_ls_hydrogen_treatment mixed
_refine_ls_matrix_type full
_refine_ls_number_parameters 708
_refine_ls_number_reflns 7801
_refine_ls_number_restraints 2628
_refine_ls_restrained_S_all 0.949
_refine_ls_R_factor_all 0.1023
_refine_ls_R_factor_gt 0.0722
_refine_ls_shift/su_max 0.013
_refine_ls_shift/su_mean 0.000
_refine_ls_structure_factor_coef Fsqd
_refine_ls_weighting_details 'w=1/[\s^2^(Fo^2^)+(0.1326P)^2^+7.8338P] where P=(Fo^2^+2Fc^2^)/3'
_refine_ls_weighting_scheme calc
_refine_ls_wR_factor_gt 0.2125
_refine_ls_wR_factor_ref 0.2571
_reflns_number_gt 5435
_reflns_number_total 7801
_reflns_threshold_expression 'I > 2\s(I)'
_cod_data_source_file ex2062sup1.cif
_cod_data_source_block I
_cod_original_cell_volume 4477.9(5)
_cod_original_sg_symbol_H-M 'P 4/n'
_cod_database_code 2244213
_shelx_space_group_comment
;
The symmetry employed for this shelxl refinement is uniquely defined
by the following loop, which should always be used as a source of
symmetry information in preference to the above space-group names.
They are only intended as comments.
;
_shelx_estimated_absorpt_t_min 0.561
_shelx_estimated_absorpt_t_max 0.811

loop_
_space_group_symop_operation_xyz
'x, y, z'
'-x+1/2, -y+1/2, z'
'-y+1/2, x, z'
'y, -x+1/2, z'
'-x, -y, -z'
'x-1/2, y-1/2, -z'
'y-1/2, -x, -z'
'-y, x-1/2, -z'

loop_
_atom_site_type_symbol
_atom_site_label
_atom_site_fract_x
_atom_site_fract_y
_atom_site_fract_z
_atom_site_U_iso_or_equiv
_atom_site_adp_type
_atom_site_calc_flag
_atom_site_occupancy
_atom_site_disorder_assembly
_atom_site_disorder_group
Dy Dy1 0.250000 0.250000 0.78820(3) 0.05635(17) Uani d 1 . .
Na Na1 0.250000 0.250000 0.5233(3) 0.0524(8) Uani d 1 . .
Mn Mn1 0.14036(4) 0.39036(4) 0.64460(7) 0.0514(2) Uani d 0.9030(14) A 1
O O1 0.23534(18) 0.34977(18) 0.6685(3) 0.0490(7) Uani d 0.9030(14) A 1
O O2 0.19756(19) 0.4788(2) 0.6261(3) 0.0563(8) Uani d 0.9030(14) A 1
O O3 0.4255(2) 0.4468(2) 0.5953(4) 0.0683(11) Uani d 0.9030(14) A 1
N N1 0.2918(3) 0.4000(2) 0.6508(9) 0.0499(9) Uani d 0.9030(14) A 1
C C1 0.2672(3) 0.4663(3) 0.6306(4) 0.0504(9) Uani d 0.9030(14) A 1
C C2 0.3191(3) 0.5252(3) 0.6105(5) 0.0563(11) Uani d 0.9030(14) A 1
C C3 0.2920(3) 0.5972(3) 0.6059(6) 0.0631(12) Uani d 0.9030(14) A 1
H H3 0.241645 0.605935 0.618711 0.076 Uiso calc 0.9030(14) A 1
C C4 0.3373(4) 0.6556(3) 0.5831(7) 0.0696(15) Uani d 0.9030(14) A 1
H H4 0.318007 0.703811 0.579281 0.084 Uiso calc 0.9030(14) A 1
C C5 0.4104(4) 0.6431(3) 0.5662(7) 0.0706(16) Uani d 0.9030(14) A 1
H H5 0.441614 0.683117 0.550566 0.085 Uiso calc 0.9030(14) A 1
C C6 0.4391(3) 0.5732(3) 0.5714(5) 0.0664(14) Uani d 0.9030(14) A 1
H H6 0.489816 0.565843 0.559009 0.080 Uiso calc 0.9030(14) A 1
C C7 0.3947(3) 0.5131(3) 0.5948(5) 0.0581(11) Uani d 0.9030(14) A 1
O O4 0.1581(3) 0.3123(3) 0.8654(4) 0.0740(12) Uani d 0.9030(14) A 1
O O5 0.1146(3) 0.4144(3) 0.7956(4) 0.0773(12) Uani d 0.9030(14) A 1
C C8 0.1192(5) 0.3701(5) 0.8633(6) 0.0876(18) Uani d 0.9030(14) A 1
C C9 0.0809(12) 0.3783(19) 0.9652(13) 0.104(3) Uani d 0.287(3) A 3
H H9 0.083089 0.327758 0.993659 0.125 Uiso calc 0.287(3) A 3
C C10 0.0002(12) 0.3888(18) 0.943(2) 0.107(4) Uani d 0.287(3) A 3
H H10A -0.026153 0.392395 1.007540 0.128 Uiso calc 0.287(3) A 3
H H10B -0.005916 0.436207 0.908509 0.128 Uiso calc 0.287(3) A 3
C C11 -0.0354(14) 0.3317(19) 0.883(3) 0.112(4) Uani d 0.287(3) A 3
H H11A -0.024496 0.283824 0.914116 0.135 Uiso calc 0.287(3) A 3
H H11B -0.012164 0.331805 0.816430 0.135 Uiso calc 0.287(3) A 3
C C12 -0.1184(14) 0.336(2) 0.868(3) 0.134(8) Uani d 0.287(3) A 3
H H12A -0.134736 0.295366 0.826735 0.201 Uiso calc 0.287(3) A 3
H H12B -0.142903 0.334483 0.932844 0.201 Uiso calc 0.287(3) A 3
H H12C -0.130515 0.382683 0.834713 0.201 Uiso calc 0.287(3) A 3
C C13 0.1196(14) 0.4221(16) 1.0385(17) 0.110(3) Uani d 0.287(3) A 3
H H13A 0.102073 0.473193 1.032217 0.132 Uiso calc 0.287(3) A 3
H H13B 0.172113 0.422004 1.020370 0.132 Uiso calc 0.287(3) A 3
C C14 0.1138(17) 0.401(2) 1.1475(15) 0.118(4) Uani d 0.287(3) A 3
H H14A 0.065666 0.377546 1.159867 0.142 Uiso calc 0.287(3) A 3
H H14B 0.117293 0.445042 1.189532 0.142 Uiso calc 0.287(3) A 3
C C15 0.177(2) 0.345(2) 1.177(2) 0.126(7) Uani d 0.287(3) A 3
H H15A 0.155796 0.298178 1.197504 0.188 Uiso calc 0.287(3) A 3
H H15B 0.205757 0.365358 1.232659 0.188 Uiso calc 0.287(3) A 3
H H15C 0.209632 0.337212 1.119868 0.188 Uiso calc 0.287(3) A 3
O O6 0.1794(2) 0.3562(3) 0.4701(3) 0.0613(9) Uani d 0.9030(14) A 1
H H6A 0.207(2) 0.383(3) 0.433(5) 0.092 Uiso d 0.9030(14) A 1
H H6E 0.144(3) 0.343(3) 0.435(5) 0.092 Uiso d 0.9030(14) A 1
C C9C 0.0715(15) 0.3936(16) 0.9511(19) 0.101(3) Uani d 0.309(3) A 4
H H9C 0.106691 0.370299 0.998520 0.122 Uiso calc 0.309(3) A 4
C C10C 0.0167(16) 0.3347(15) 0.9718(19) 0.109(4) Uani d 0.309(3) A 4
H H10C 0.039180 0.302612 1.022895 0.131 Uiso calc 0.309(3) A 4
H H10D -0.025323 0.359039 1.004438 0.131 Uiso calc 0.309(3) A 4
C C11C -0.0138(15) 0.2868(18) 0.898(2) 0.111(4) Uani d 0.309(3) A 4
H H11C 0.009971 0.238535 0.907550 0.133 Uiso calc 0.309(3) A 4
H H11D 0.002898 0.305348 0.832615 0.133 Uiso calc 0.309(3) A 4
C C12C -0.0956(15) 0.272(2) 0.888(3) 0.122(7) Uani d 0.309(3) A 4
H H12D -0.103422 0.228717 0.846672 0.183 Uiso calc 0.309(3) A 4
H H12E -0.119444 0.314501 0.857290 0.183 Uiso calc 0.309(3) A 4
H H12F -0.116690 0.263779 0.954439 0.183 Uiso calc 0.309(3) A 4
C C13C 0.0880(15) 0.4648(13) 0.992(2) 0.109(3) Uani d 0.309(3) A 4
H H13C 0.047967 0.481026 1.036652 0.131 Uiso calc 0.309(3) A 4
H H13D 0.093563 0.501176 0.937993 0.131 Uiso calc 0.309(3) A 4
C C14C 0.1596(16) 0.4577(15) 1.051(2) 0.115(4) Uani d 0.309(3) A 4
H H14C 0.157564 0.485240 1.114240 0.138 Uiso calc 0.309(3) A 4
H H14D 0.202082 0.474735 1.011202 0.138 Uiso calc 0.309(3) A 4
C C15C 0.162(2) 0.3702(17) 1.070(3) 0.120(6) Uani d 0.309(3) A 4
H H15D 0.212086 0.352187 1.056624 0.180 Uiso calc 0.309(3) A 4
H H15E 0.127934 0.345735 1.024615 0.180 Uiso calc 0.309(3) A 4
H H15F 0.149029 0.359666 1.138777 0.180 Uiso calc 0.309(3) A 4
C C9D 0.0619(11) 0.375(2) 0.9491(15) 0.103(3) Uani d 0.307(3) A 5
H H9D 0.064660 0.428430 0.964243 0.124 Uiso calc 0.307(3) A 5
C C10D -0.0186(13) 0.3685(16) 0.922(2) 0.105(4) Uani d 0.307(3) A 5
H H10E -0.046788 0.388208 0.979130 0.126 Uiso calc 0.307(3) A 5
H H10F -0.027281 0.401942 0.865313 0.126 Uiso calc 0.307(3) A 5
C C11D -0.0511(17) 0.2995(18) 0.896(3) 0.118(5) Uani d 0.307(3) A 5
H H11E -0.034898 0.263808 0.947376 0.142 Uiso calc 0.307(3) A 5
H H11F -0.028719 0.284003 0.832606 0.142 Uiso calc 0.307(3) A 5
C C12D -0.1338(17) 0.290(2) 0.885(4) 0.132(8) Uani d 0.307(3) A 5
H H12G -0.153174 0.264001 0.943212 0.198 Uiso calc 0.307(3) A 5
H H12H -0.144137 0.261731 0.824655 0.198 Uiso calc 0.307(3) A 5
H H12I -0.157015 0.338228 0.880081 0.198 Uiso calc 0.307(3) A 5
C C13D 0.0917(15) 0.3450(15) 1.0424(18) 0.108(3) Uani d 0.307(3) A 5
H H13E 0.114151 0.296643 1.029356 0.130 Uiso calc 0.307(3) A 5
H H13F 0.051448 0.338078 1.090934 0.130 Uiso calc 0.307(3) A 5
C C14D 0.1487(15) 0.3961(19) 1.086(2) 0.113(4) Uani d 0.307(3) A 5
H H14E 0.174549 0.423623 1.033458 0.136 Uiso calc 0.307(3) A 5
H H14F 0.184933 0.368783 1.126639 0.136 Uiso calc 0.307(3) A 5
C C15D 0.100(2) 0.4496(19) 1.155(3) 0.130(7) Uani d 0.307(3) A 5
H H15G 0.095446 0.497242 1.121771 0.194 Uiso calc 0.307(3) A 5
H H15H 0.124177 0.455943 1.219388 0.194 Uiso calc 0.307(3) A 5
H H15I 0.051571 0.428170 1.164385 0.194 Uiso calc 0.307(3) A 5
Mn Mn1B 0.4210(3) 0.3002(3) 0.6438(6) 0.0469(15) Uani d 0.0971(14) A 2
O O1B 0.3183(10) 0.3217(11) 0.655(3) 0.050(4) Uani d 0.0971(14) A 2
O O2B 0.4248(12) 0.4055(10) 0.618(3) 0.052(3) Uani d 0.0971(14) A 2
O O3B 0.2210(14) 0.5183(15) 0.620(3) 0.058(4) Uani d 0.0971(14) A 2
N N1B 0.304(2) 0.3966(16) 0.648(11) 0.054(4) Uani d 0.0971(14) A 2
C C1B 0.3622(14) 0.4357(11) 0.627(4) 0.054(3) Uani d 0.0971(14) A 2
C C2B 0.3539(14) 0.5138(11) 0.608(2) 0.056(3) Uani d 0.0971(14) A 2
C C3B 0.4195(17) 0.5499(18) 0.584(4) 0.060(3) Uani d 0.0971(14) A 2
H H3B 0.463964 0.522861 0.582859 0.073 Uiso calc 0.0971(14) A 2
C C4B 0.421(2) 0.6238(19) 0.563(5) 0.062(4) Uani d 0.0971(14) A 2
H H4B 0.465052 0.648291 0.546111 0.074 Uiso calc 0.0971(14) A 2
C C5B 0.355(2) 0.660(2) 0.567(5) 0.063(4) Uani d 0.0971(14) A 2
H H5B 0.355061 0.711149 0.552398 0.076 Uiso calc 0.0971(14) A 2
C C6B 0.290(2) 0.6277(15) 0.591(4) 0.060(4) Uani d 0.0971(14) A 2
H H6B 0.246663 0.656543 0.595648 0.072 Uiso calc 0.0971(14) A 2
C C7B 0.2863(14) 0.5516(15) 0.609(4) 0.058(3) Uani d 0.0971(14) A 2
O O4B 0.249(3) 0.352(2) 0.881(3) 0.090(5) Uani d 0.0971(14) A -6
O O5B 0.190(3) 0.437(3) 0.793(3) 0.075(6) Uani d 0.0971(14) A -6
C C8B 0.215(2) 0.414(2) 0.872(2) 0.091(5) Uani d 0.0971(14) A -6
C C9B 0.212(3) 0.450(3) 0.976(3) 0.105(4) Uani d 0.0971(14) A -6
H H9B 0.244392 0.493722 0.971060 0.126 Uiso calc 0.0971(14) A -6
C C10B 0.135(3) 0.480(4) 0.988(4) 0.106(4) Uani d 0.0971(14) A -6
H H10G 0.102155 0.436896 0.990354 0.127 Uiso calc 0.0971(14) A -6
H H10H 0.133232 0.502994 1.054169 0.127 Uiso calc 0.0971(14) A -6
C C11B 0.102(3) 0.531(4) 0.920(6) 0.107(5) Uani d 0.0971(14) A -6
H H11G 0.126655 0.524595 0.854898 0.128 Uiso calc 0.0971(14) A -6
H H11H 0.114377 0.580442 0.944008 0.128 Uiso calc 0.0971(14) A -6
C C12B 0.020(3) 0.531(5) 0.899(6) 0.109(11) Uani d 0.0971(14) A -6
H H12J 0.007978 0.569567 0.850948 0.163 Uiso calc 0.0971(14) A -6
H H12K 0.005171 0.483275 0.871238 0.163 Uiso calc 0.0971(14) A -6
H H12L -0.007204 0.539560 0.961048 0.163 Uiso calc 0.0971(14) A -6
C C13B 0.245(3) 0.404(4) 1.054(4) 0.107(5) Uani d 0.0971(14) A -6
H H13G 0.275633 0.434715 1.097827 0.128 Uiso calc 0.0971(14) A -6
H H13H 0.277073 0.366752 1.022537 0.128 Uiso calc 0.0971(14) A -6
C C14B 0.187(4) 0.365(5) 1.116(7) 0.112(5) Uani d 0.0971(14) A -6
H H14G 0.146656 0.347873 1.073754 0.135 Uiso calc 0.0971(14) A -6
H H14H 0.167172 0.398959 1.167225 0.135 Uiso calc 0.0971(14) A -6
C C15B 0.227(6) 0.297(4) 1.169(6) 0.115(10) Uani d 0.0971(14) A -6
H H15J 0.191748 0.270452 1.210549 0.173 Uiso calc 0.0971(14) A -6
H H15K 0.246830 0.264050 1.118237 0.173 Uiso calc 0.0971(14) A -6
H H15L 0.267251 0.314898 1.211273 0.173 Uiso calc 0.0971(14) A -6
O O6B 0.2072(19) 0.383(3) 0.472(3) 0.065(6) Uani d 0.0971(14) A 2
H H6C 0.178(4) 0.368(3) 0.428(7) 0.097 Uiso d 0.0971(14) A 2
H H6D 0.247(3) 0.393(4) 0.443(7) 0.097 Uiso d 0.0971(14) A 2
O O7 0.2905(12) 0.4390(12) 0.371(2) 0.071(4) Uani d 0.549(3) B 1
C C16 0.3400(8) 0.4850(8) 0.3568(10) 0.086(3) Uani d 0.549(3) B 1
H H16 0.381901 0.482146 0.398582 0.104 Uiso calc 0.549(3) B 1
N N2 0.3391(8) 0.5377(9) 0.2882(13) 0.082(3) Uani d 0.549(3) B 1
C C17 0.4050(11) 0.5828(11) 0.2738(15) 0.120(5) Uani d 0.549(3) B 1
H H17A 0.446742 0.551047 0.258363 0.179 Uiso calc 0.549(3) B 1
H H17B 0.415204 0.610433 0.334803 0.179 Uiso calc 0.549(3) B 1
H H17C 0.396990 0.616954 0.218513 0.179 Uiso calc 0.549(3) B 1
C C18 0.2743(11) 0.5436(12) 0.2230(15) 0.122(5) Uani d 0.549(3) B 1
H H18A 0.272351 0.592718 0.193768 0.183 Uiso calc 0.549(3) B 1
H H18B 0.229911 0.534844 0.262163 0.183 Uiso calc 0.549(3) B 1
H H18C 0.277733 0.507079 0.169677 0.183 Uiso calc 0.549(3) B 1
O O7B 0.338(2) 0.417(2) 0.366(4) 0.086(7) Uani d 0.0971(14) A 2
C C16B 0.293(3) 0.467(3) 0.352(7) 0.088(5) Uani d 0.0971(14) A 2
H H16B 0.242889 0.459512 0.370384 0.105 Uiso calc 0.0971(14) A 2
N N2B 0.313(3) 0.532(2) 0.311(5) 0.089(5) Uani d 0.0971(14) A 2
C C17B 0.255(4) 0.588(3) 0.313(7) 0.097(8) Uani d 0.0971(14) A 2
H H17D 0.273533 0.633174 0.283004 0.145 Uiso calc 0.0971(14) A 2
H H17E 0.212737 0.570271 0.276391 0.145 Uiso calc 0.0971(14) A 2
H H17F 0.241486 0.597465 0.382769 0.145 Uiso calc 0.0971(14) A 2
C C18B 0.392(3) 0.546(4) 0.323(7) 0.095(7) Uani d 0.0971(14) A 2
H H18D 0.404240 0.593394 0.291920 0.142 Uiso calc 0.0971(14) A 2
H H18E 0.404357 0.547736 0.393683 0.142 Uiso calc 0.0971(14) A 2
H H18F 0.420059 0.507229 0.290140 0.142 Uiso calc 0.0971(14) A 2
O O7C 0.296(2) 0.441(2) 0.386(4) 0.077(6) Uani d 0.354(3) C 6
C C16C 0.2949(12) 0.4984(12) 0.3350(17) 0.087(4) Uani d 0.354(3) C 6
H H16C 0.250026 0.522809 0.321376 0.104 Uiso calc 0.354(3) C 6
N N2C 0.3591(11) 0.5251(12) 0.299(2) 0.080(4) Uani d 0.354(3) C 6
C C17C 0.3557(17) 0.5992(13) 0.257(2) 0.112(6) Uani d 0.354(3) C 6
H H17G 0.404347 0.613588 0.233349 0.168 Uiso calc 0.354(3) C 6
H H17H 0.321143 0.599778 0.201064 0.168 Uiso calc 0.354(3) C 6
H H17I 0.339192 0.633706 0.308216 0.168 Uiso calc 0.354(3) C 6
C C18C 0.4231(14) 0.4784(15) 0.303(2) 0.118(6) Uani d 0.354(3) C 6
H H18G 0.465149 0.504563 0.274964 0.176 Uiso calc 0.354(3) C 6
H H18H 0.433399 0.465172 0.372309 0.176 Uiso calc 0.354(3) C 6
H H18I 0.413916 0.433936 0.264112 0.176 Uiso calc 0.354(3) C 6

loop_
_atom_site_aniso_label
_atom_site_aniso_U_11
_atom_site_aniso_U_22
_atom_site_aniso_U_33
_atom_site_aniso_U_12
_atom_site_aniso_U_13
_atom_site_aniso_U_23
Dy1 0.0591(2) 0.0591(2) 0.0508(3) 0.000 0.000 0.000
Na1 0.0498(10) 0.0498(10) 0.058(2) 0.000 0.000 0.000
Mn1 0.0453(4) 0.0447(4) 0.0641(5) 0.0015(2) 0.0072(3) 0.0063(3)
O1 0.0445(15) 0.0446(15) 0.0580(19) 0.0001(12) 0.0063(13) 0.0018(13)
O2 0.0482(16) 0.0458(17) 0.075(2) 0.0004(13) 0.0103(16) 0.0038(16)
O3 0.0549(19) 0.0484(18) 0.102(3) -0.0038(15) 0.022(2) -0.0030(19)
N1 0.049(2) 0.0442(18) 0.057(2) -0.0025(15) 0.009(3) -0.0048(17)
C1 0.051(2) 0.0420(19) 0.058(2) -0.0031(16) 0.0111(18) -0.0014(17)
C2 0.055(2) 0.046(2) 0.068(3) -0.0066(18) 0.005(2) -0.006(2)
C3 0.057(2) 0.048(2) 0.085(3) -0.003(2) 0.007(2) 0.001(2)
C4 0.062(3) 0.045(2) 0.101(4) -0.004(2) 0.011(3) 0.001(3)
C5 0.066(3) 0.051(3) 0.095(4) -0.011(2) 0.010(3) 0.000(3)
C6 0.059(3) 0.050(2) 0.090(4) -0.011(2) 0.018(3) -0.004(3)
C7 0.056(2) 0.044(2) 0.074(3) -0.0055(18) 0.016(2) -0.005(2)
O4 0.086(3) 0.076(3) 0.060(2) 0.006(2) 0.019(2) -0.006(2)
O5 0.087(3) 0.076(3) 0.069(3) 0.003(2) 0.021(2) -0.002(2)
C8 0.100(4) 0.095(4) 0.067(3) 0.010(4) 0.026(3) -0.015(3)
C9 0.117(6) 0.113(6) 0.083(5) 0.015(6) 0.024(5) -0.012(5)
C10 0.115(7) 0.121(7) 0.084(6) 0.015(6) 0.029(6) -0.011(6)
C11 0.121(8) 0.123(8) 0.093(7) 0.006(8) 0.026(7) -0.010(8)
C12 0.140(15) 0.155(16) 0.107(14) 0.016(15) 0.038(13) -0.003(14)
C13 0.121(6) 0.121(6) 0.087(6) 0.011(6) 0.019(6) -0.013(6)
C14 0.132(8) 0.128(8) 0.095(7) 0.008(8) 0.023(7) -0.015(7)
C15 0.143(13) 0.146(13) 0.088(11) -0.007(12) 0.018(12) -0.011(12)
O6 0.057(2) 0.064(2) 0.063(2) -0.0103(17) -0.0029(18) 0.0144(19)
C9C 0.114(6) 0.110(6) 0.080(5) 0.017(5) 0.025(5) -0.013(5)
C10C 0.119(7) 0.122(7) 0.086(6) 0.013(7) 0.026(6) -0.011(6)
C11C 0.109(8) 0.125(8) 0.098(7) 0.019(7) 0.027(7) -0.013(7)
C12C 0.111(14) 0.145(15) 0.110(13) -0.013(14) 0.036(13) -0.011(13)
C13C 0.123(7) 0.118(7) 0.086(6) 0.013(6) 0.024(6) -0.021(6)
C14C 0.127(7) 0.121(7) 0.096(7) 0.007(7) 0.022(6) -0.014(6)
C15C 0.137(11) 0.126(11) 0.098(10) 0.021(10) 0.023(10) -0.014(10)
C9D 0.114(6) 0.113(6) 0.082(5) 0.019(6) 0.025(5) -0.009(5)
C10D 0.115(7) 0.118(7) 0.083(7) 0.012(7) 0.031(6) -0.013(7)
C11D 0.127(9) 0.131(9) 0.096(8) 0.010(9) 0.025(9) -0.004(8)
C12D 0.136(16) 0.130(16) 0.130(15) 0.016(15) 0.020(15) -0.022(15)
C13D 0.120(6) 0.123(7) 0.082(6) 0.011(6) 0.025(6) -0.011(6)
C14D 0.127(7) 0.121(7) 0.091(7) 0.014(7) 0.022(6) -0.012(6)
C15D 0.140(13) 0.131(13) 0.118(12) 0.018(12) 0.035(11) -0.004(12)
Mn1B 0.036(3) 0.038(3) 0.066(4) 0.001(2) -0.001(2) -0.002(2)
O1B 0.042(7) 0.032(7) 0.075(8) 0.003(6) 0.009(7) 0.007(7)
O2B 0.048(6) 0.035(6) 0.073(7) -0.002(6) 0.006(6) 0.001(6)
O3B 0.054(7) 0.047(7) 0.074(7) -0.004(7) 0.009(7) -0.005(7)
N1B 0.052(7) 0.040(7) 0.070(7) -0.006(6) 0.010(7) 0.000(7)
C1B 0.055(6) 0.037(6) 0.072(6) -0.004(6) 0.012(6) 0.000(6)
C2B 0.052(5) 0.040(5) 0.076(5) -0.006(5) 0.012(5) -0.001(5)
C3B 0.056(6) 0.043(6) 0.083(6) -0.004(6) 0.012(6) -0.002(6)
C4B 0.057(7) 0.045(7) 0.084(7) -0.007(7) 0.011(7) -0.002(7)
C5B 0.058(7) 0.046(7) 0.085(7) -0.012(7) 0.015(7) 0.002(7)
C6B 0.055(7) 0.043(7) 0.081(7) -0.007(7) 0.013(7) -0.001(7)
C7B 0.055(6) 0.042(6) 0.078(6) -0.007(6) 0.010(6) -0.003(6)
O4B 0.104(10) 0.094(9) 0.071(9) 0.012(9) 0.012(9) -0.019(9)
O5B 0.076(12) 0.081(12) 0.068(12) 0.001(11) -0.006(11) -0.009(11)
C8B 0.103(8) 0.097(8) 0.072(8) 0.011(8) 0.019(8) -0.015(8)
C9B 0.118(7) 0.112(7) 0.083(7) 0.012(7) 0.020(7) -0.016(7)
C10B 0.118(7) 0.115(7) 0.084(6) 0.014(6) 0.023(6) -0.015(6)
C11B 0.120(9) 0.115(10) 0.086(9) 0.013(9) 0.023(9) -0.015(9)
C12B 0.12(2) 0.12(2) 0.084(19) 0.02(2) 0.038(19) -0.017(19)
C13B 0.120(8) 0.116(8) 0.085(8) 0.011(8) 0.019(8) -0.014(8)
C14B 0.126(9) 0.122(9) 0.088(8) 0.011(8) 0.023(8) -0.015(8)
C15B 0.132(19) 0.131(19) 0.082(18) -0.005(19) 0.019(18) -0.010(18)
O6B 0.058(11) 0.070(12) 0.066(12) -0.008(11) 0.004(11) 0.012(11)
O7 0.071(6) 0.071(6) 0.070(9) -0.005(5) -0.001(5) 0.021(6)
C16 0.098(7) 0.089(6) 0.072(5) -0.030(6) -0.022(5) 0.010(5)
N2 0.114(7) 0.071(5) 0.062(6) -0.032(5) -0.007(6) 0.012(4)
C17 0.133(11) 0.110(9) 0.116(10) -0.054(9) -0.015(9) 0.025(8)
C18 0.139(11) 0.117(10) 0.111(10) 0.006(9) 0.001(9) 0.014(8)
O7B 0.100(13) 0.080(12) 0.077(12) -0.026(12) 0.005(12) 0.019(12)
C16B 0.106(9) 0.083(9) 0.074(9) -0.026(9) -0.002(9) 0.013(9)
N2B 0.108(9) 0.083(8) 0.076(9) -0.026(8) -0.003(8) 0.012(8)
C17B 0.118(15) 0.094(14) 0.078(14) -0.025(14) -0.003(14) 0.007(13)
C18B 0.113(13) 0.089(12) 0.082(12) -0.027(12) 0.008(12) 0.018(12)
O7C 0.082(10) 0.075(9) 0.075(12) -0.007(8) 0.001(9) 0.018(8)
C16C 0.110(8) 0.075(7) 0.076(7) -0.016(7) 0.012(7) 0.017(6)
N2C 0.102(8) 0.076(7) 0.062(7) -0.033(7) -0.004(7) 0.004(6)
C17C 0.136(12) 0.095(11) 0.105(11) -0.018(11) 0.012(11) 0.014(10)
C18C 0.126(11) 0.116(11) 0.110(11) -0.026(10) -0.001(10) 0.017(10)

loop_
_atom_type_symbol
_atom_type_description
_atom_type_scat_dispersion_real
_atom_type_scat_dispersion_imag
_atom_type_scat_source
C C 0.0033 0.0016 'International Tables Vol C Tables 4.2.6.8 and 6.1.1.4'
H H 0.0000 0.0000 'International Tables Vol C Tables 4.2.6.8 and 6.1.1.4'
N N 0.0061 0.0033 'International Tables Vol C Tables 4.2.6.8 and 6.1.1.4'
O O 0.0106 0.0060 'International Tables Vol C Tables 4.2.6.8 and 6.1.1.4'
Na Na 0.0362 0.0249 'International Tables Vol C Tables 4.2.6.8 and 6.1.1.4'
Mn Mn 0.3368 0.7283 'International Tables Vol C Tables 4.2.6.8 and 6.1.1.4'
Dy Dy -0.1892 4.4098 'International Tables Vol C Tables 4.2.6.8 and 6.1.1.4'

loop_
_geom_angle_atom_site_label_1
_geom_angle_atom_site_label_2
_geom_angle_atom_site_label_3
_geom_angle_site_symmetry_1
_geom_angle_site_symmetry_3
_geom_angle
_geom_angle_publ_flag
O4B Dy1 O4 . 3 111.0(14) ?
O4 Dy1 O4 4 3 125.9(3) ?
O4B Dy1 O4 . 2 99.8(12) ?
O4 Dy1 O4 4 2 78.06(11) ?
O4 Dy1 O4 3 2 78.06(11) ?
O4 Dy1 O4 4 . 78.06(11) ?
O4 Dy1 O4 3 . 78.06(11) ?
O4 Dy1 O4 2 . 125.9(3) ?
O4 Dy1 O1 4 . 78.69(16) ?
O4 Dy1 O1 3 . 142.57(15) ?
O4 Dy1 O1 2 . 138.77(16) ?
O4 Dy1 O1 . . 81.14(15) ?
O4B Dy1 O1 . 3 116.6(12) ?
O4 Dy1 O1 4 3 138.77(16) ?
O4 Dy1 O1 3 3 81.14(15) ?
O4 Dy1 O1 2 3 142.57(15) ?
O4 Dy1 O1 . 3 78.69(16) ?
O1 Dy1 O1 . 3 64.39(9) ?
O4B Dy1 O1 . 2 170.3(14) ?
O4 Dy1 O1 4 2 142.57(15) ?
O4 Dy1 O1 3 2 78.69(16) ?
O4 Dy1 O1 2 2 81.14(15) ?
O4 Dy1 O1 . 2 138.77(16) ?
O1 Dy1 O1 . 2 97.80(17) ?
O1 Dy1 O1 3 2 64.40(9) ?
O4B Dy1 O1 . 4 106.2(15) ?
O4 Dy1 O1 4 4 81.14(15) ?
O4 Dy1 O1 3 4 138.77(16) ?
O4 Dy1 O1 2 4 78.69(16) ?
O4 Dy1 O1 . 4 142.57(15) ?
O1 Dy1 O1 . 4 64.40(9) ?
O1 Dy1 O1 3 4 97.80(17) ?
O1 Dy1 O1 2 4 64.40(9) ?
O4B Dy1 O1B . 2 144.4(13) ?
O4 Dy1 O1B 4 2 160.8(7) ?
O4 Dy1 O1B 3 2 72.2(7) ?
O4 Dy1 O1B 2 2 115.1(5) ?
O4 Dy1 O1B . 2 102.4(5) ?
O1 Dy1 O1B . 2 82.4(7) ?
O1 Dy1 O1B 3 2 27.9(4) ?
O1 Dy1 O1B 2 2 37.6(4) ?
O1 Dy1 O1B 4 2 87.7(7) ?
O4B Dy1 O1B . 3 88.6(13) ?
O4 Dy1 O1B 4 3 102.4(5) ?
O4 Dy1 O1B 3 3 115.1(5) ?
O4 Dy1 O1B 2 3 160.8(7) ?
O4 Dy1 O1B . 3 72.2(7) ?
O1 Dy1 O1B . 3 27.9(4) ?
O1 Dy1 O1B 3 3 37.6(4) ?
O1 Dy1 O1B 2 3 87.7(7) ?
O1 Dy1 O1B 4 3 82.4(7) ?
O1B Dy1 O1B 2 3 60.4(9) ?
O4B Dy1 O1B . 4 143.3(15) ?
O4 Dy1 O1B 4 4 115.1(5) ?
O4 Dy1 O1B 3 4 102.4(5) ?
O4 Dy1 O1B 2 4 72.2(7) ?
O4 Dy1 O1B . 4 160.8(7) ?
O1 Dy1 O1B . 4 87.7(7) ?
O1 Dy1 O1B 3 4 82.4(7) ?
O1 Dy1 O1B 2 4 27.9(4) ?
O1 Dy1 O1B 4 4 37.6(4) ?
O1B Dy1 O1B 2 4 60.4(9) ?
O1B Dy1 O1B 3 4 90.7(15) ?
O6 Na1 O6 . 3 85.06(8) ?
O6 Na1 O6 . 4 85.06(8) ?
O6 Na1 O6 3 4 145.9(3) ?
O6 Na1 O6 . 2 145.9(3) ?
O6 Na1 O6 3 2 85.06(8) ?
O6 Na1 O6 4 2 85.06(8) ?
O6 Na1 O1B . 4 150.7(6) ?
O6 Na1 O1B 3 4 110.9(4) ?
O6 Na1 O1B 4 4 93.1(5) ?
O6 Na1 O1B 2 4 62.5(6) ?
O6 Na1 O1B . 3 62.5(6) ?
O6 Na1 O1B 3 3 93.1(5) ?
O6 Na1 O1B 4 3 110.9(4) ?
O6 Na1 O1B 2 3 150.7(6) ?
O1B Na1 O1B 4 3 91.4(12) ?
O6 Na1 O1B . 2 110.9(4) ?
O6 Na1 O1B 3 2 62.5(6) ?
O6 Na1 O1B 4 2 150.7(6) ?
O6 Na1 O1B 2 2 93.1(5) ?
O1B Na1 O1B 4 2 60.8(7) ?
O1B Na1 O1B 3 2 60.8(7) ?
O1B Na1 O1B 4 . 60.8(7) ?
O1B Na1 O1B 3 . 60.8(7) ?
O1B Na1 O1B 2 . 91.4(12) ?
O6 Na1 O6B . 3 71.0(7) ?
O6 Na1 O6B 3 3 15.2(7) ?
O6 Na1 O6B 4 3 144.3(8) ?
O6 Na1 O6B 2 3 100.0(8) ?
O1B Na1 O6B 4 3 120.7(9) ?
O1B Na1 O6B 3 3 81.5(10) ?
O1B Na1 O6B 2 3 64.8(10) ?
O1B Na1 O6B . 3 142.0(10) ?
O6 Na1 O6B . 4 100.0(8) ?
O6 Na1 O6B 3 4 144.3(8) ?
O6 Na1 O6B 4 4 15.2(7) ?
O6 Na1 O6B 2 4 71.0(7) ?
O1B Na1 O6B 4 4 81.5(10) ?
O1B Na1 O6B 3 4 120.7(9) ?
O1B Na1 O6B 2 4 142.0(10) ?
O1B Na1 O6B . 4 64.8(10) ?
O6B Na1 O6B 3 4 149.9(18) ?
O6 Na1 O6B . 2 144.3(8) ?
O6 Na1 O6B 3 2 71.0(7) ?
O6 Na1 O6B 4 2 100.0(8) ?
O6 Na1 O6B 2 2 15.2(7) ?
O1B Na1 O6B 4 2 64.8(10) ?
O1B Na1 O6B 3 2 142.0(10) ?
O1B Na1 O6B 2 2 81.5(10) ?
O1B Na1 O6B . 2 120.7(9) ?
O6B Na1 O6B 3 2 86.1(4) ?
O6B Na1 O6B 4 2 86.1(4) ?
O1B Na1 O6B 4 . 142.0(10) ?
O1B Na1 O6B 3 . 64.8(10) ?
O1B Na1 O6B 2 . 120.7(9) ?
O1B Na1 O6B . . 81.5(10) ?
O6B Na1 O6B 3 . 86.1(4) ?
O6B Na1 O6B 4 . 86.1(4) ?
O6B Na1 O6B 2 . 149.9(18) ?
O3 Mn1 O1 3 . 168.5(2) ?
O3 Mn1 O2 3 . 97.45(17) ?
O1 Mn1 O2 . . 81.70(15) ?
O3 Mn1 N1 3 3 90.57(19) ?
O1 Mn1 N1 . 3 88.75(16) ?
O2 Mn1 N1 . 3 168.3(3) ?
O3 Mn1 O5 3 . 94.6(2) ?
O1 Mn1 O5 . . 96.9(2) ?
O2 Mn1 O5 . . 94.0(2) ?
N1 Mn1 O5 3 . 93.8(4) ?
O3 Mn1 O6 3 . 89.8(2) ?
O1 Mn1 O6 . . 78.68(15) ?
O2 Mn1 O6 . . 86.28(16) ?
N1 Mn1 O6 3 . 85.3(4) ?
O5 Mn1 O6 . . 175.52(19) ?
O3 Mn1 Na1 3 . 124.15(18) ?
O1 Mn1 Na1 . . 45.80(12) ?
O2 Mn1 Na1 . . 103.48(11) ?
N1 Mn1 Na1 3 . 64.9(3) ?
O5 Mn1 Na1 . . 133.91(17) ?
O6 Mn1 Na1 . . 41.91(11) ?
N1 O1 Mn1 . . 112.7(3) ?
N1 O1 Dy1 . . 121.3(4) ?
Mn1 O1 Dy1 . . 119.88(15) ?
N1 O1 Na1 . . 104.4(4) ?
Mn1 O1 Na1 . . 103.43(15) ?
Dy1 O1 Na1 . . 87.70(12) ?
C1 O2 Mn1 . . 112.1(3) ?
C7 O3 Mn1 . 4 129.8(3) ?
C1 N1 O1 . . 112.6(5) ?
C1 N1 Mn1 . 4 130.9(4) ?
O1 N1 Mn1 . 4 116.1(3) ?
O2 C1 N1 . . 120.4(4) ?
O2 C1 C2 . . 120.0(4) ?
N1 C1 C2 . . 119.6(5) ?
C3 C2 C7 . . 118.8(5) ?
C3 C2 C1 . . 118.0(5) ?
C7 C2 C1 . . 123.1(5) ?
C4 C3 C2 . . 121.4(6) ?
C4 C3 H3 . . 119.3 ?
C2 C3 H3 . . 119.3 ?
C5 C4 C3 . . 119.3(6) ?
C5 C4 H4 . . 120.3 ?
C3 C4 H4 . . 120.3 ?
C4 C5 C6 . . 120.9(6) ?
C4 C5 H5 . . 119.5 ?
C6 C5 H5 . . 119.5 ?
C5 C6 C7 . . 121.0(6) ?
C5 C6 H6 . . 119.5 ?
C7 C6 H6 . . 119.5 ?
O3 C7 C6 . . 117.9(5) ?
O3 C7 C2 . . 123.5(5) ?
C6 C7 C2 . . 118.5(5) ?
C8 O4 Dy1 . . 144.7(5) ?
C8 O5 Mn1 . . 124.0(5) ?
O5 C8 O4 . . 127.1(7) ?
O5 C8 C9C . . 110.5(16) ?
O4 C8 C9C . . 122.3(16) ?
O5 C8 C9 . . 124.4(14) ?
O4 C8 C9 . . 108.3(14) ?
O5 C8 C9D . . 117.9(15) ?
O4 C8 C9D . . 113.9(16) ?
C13 C9 C10 . . 122.4(16) ?
C13 C9 C8 . . 115.7(17) ?
C10 C9 C8 . . 106.3(18) ?
C13 C9 H9 . . 103.3 ?
C10 C9 H9 . . 103.3 ?
C8 C9 H9 . . 103.3 ?
C11 C10 C9 . . 116.6(15) ?
C11 C10 H10A . . 108.1 ?
C9 C10 H10A . . 108.1 ?
C11 C10 H10B . . 108.1 ?
C9 C10 H10B . . 108.1 ?
H10A C10 H10B . . 107.3 ?
C10 C11 C12 . . 118.1(17) ?
C10 C11 H11A . . 107.8 ?
C12 C11 H11A . . 107.8 ?
C10 C11 H11B . . 107.8 ?
C12 C11 H11B . . 107.8 ?
H11A C11 H11B . . 107.1 ?
C11 C12 H12A . . 109.5 ?
C11 C12 H12B . . 109.5 ?
H12A C12 H12B . . 109.5 ?
C11 C12 H12C . . 109.5 ?
H12A C12 H12C . . 109.5 ?
H12B C12 H12C . . 109.5 ?
C9 C13 C14 . . 118.5(17) ?
C9 C13 H13A . . 107.7 ?
C14 C13 H13A . . 107.7 ?
C9 C13 H13B . . 107.7 ?
C14 C13 H13B . . 107.7 ?
H13A C13 H13B . . 107.1 ?
C13 C14 C15 . . 110.9(15) ?
C13 C14 H14A . . 109.5 ?
C15 C14 H14A . . 109.5 ?
C13 C14 H14B . . 109.5 ?
C15 C14 H14B . . 109.5 ?
H14A C14 H14B . . 108.1 ?
C14 C15 H15A . . 109.5 ?
C14 C15 H15B . . 109.5 ?
H15A C15 H15B . . 109.5 ?
C14 C15 H15C . . 109.5 ?
H15A C15 H15C . . 109.5 ?
H15B C15 H15C . . 109.5 ?
Na1 O6 Mn1 . . 94.24(17) ?
Na1 O6 H6A . . 109(4) ?
Mn1 O6 H6A . . 124(6) ?
Na1 O6 H6E . . 110(4) ?
Mn1 O6 H6E . . 112(5) ?
H6A O6 H6E . . 107(3) ?
C13C C9C C10C . . 135.8(18) ?
C13C C9C C8 . . 115.4(18) ?
C10C C9C C8 . . 108.9(16) ?
C13C C9C H9C . . 90.3 ?
C10C C9C H9C . . 90.3 ?
C8 C9C H9C . . 90.3 ?
C11C C10C C9C . . 125(2) ?
C11C C10C H10C . . 106.1 ?
C9C C10C H10C . . 106.1 ?
C11C C10C H10D . . 106.1 ?
C9C C10C H10D . . 106.1 ?
H10C C10C H10D . . 106.3 ?
C10C C11C C12C . . 123(2) ?
C10C C11C H11C . . 106.5 ?
C12C C11C H11C . . 106.5 ?
C10C C11C H11D . . 106.5 ?
C12C C11C H11D . . 106.5 ?
H11C C11C H11D . . 106.5 ?
C11C C12C H12D . . 109.5 ?
C11C C12C H12E . . 109.5 ?
H12D C12C H12E . . 109.5 ?
C11C C12C H12F . . 109.5 ?
H12D C12C H12F . . 109.5 ?
H12E C12C H12F . . 109.5 ?
C9C C13C C14C . . 107.4(19) ?
C9C C13C H13C . . 110.2 ?
C14C C13C H13C . . 110.2 ?
C9C C13C H13D . . 110.2 ?
C14C C13C H13D . . 110.2 ?
H13C C13C H13D . . 108.5 ?
C13C C14C C15C . . 101.0(19) ?
C13C C14C H14C . . 111.6 ?
C15C C14C H14C . . 111.6 ?
C13C C14C H14D . . 111.6 ?
C15C C14C H14D . . 111.6 ?
H14C C14C H14D . . 109.4 ?
C14C C15C H15D . . 109.5 ?
C14C C15C H15E . . 109.5 ?
H15D C15C H15E . . 109.5 ?
C14C C15C H15F . . 109.5 ?
H15D C15C H15F . . 109.5 ?
H15E C15C H15F . . 109.5 ?
C13D C9D C10D . . 122(2) ?
C13D C9D C8 . . 111.2(19) ?
C10D C9D C8 . . 118.0(18) ?
C13D C9D H9D . . 99.9 ?
C10D C9D H9D . . 99.9 ?
C8 C9D H9D . . 99.9 ?
C11D C10D C9D . . 122(2) ?
C11D C10D H10E . . 106.9 ?
C9D C10D H10E . . 106.9 ?
C11D C10D H10F . . 106.9 ?
C9D C10D H10F . . 106.9 ?
H10E C10D H10F . . 106.7 ?
C10D C11D C12D . . 122(2) ?
C10D C11D H11E . . 106.8 ?
C12D C11D H11E . . 106.8 ?
C10D C11D H11F . . 106.8 ?
C12D C11D H11F . . 106.8 ?
H11E C11D H11F . . 106.6 ?
C11D C12D H12G . . 109.5 ?
C11D C12D H12H . . 109.5 ?
H12G C12D H12H . . 109.5 ?
C11D C12D H12I . . 109.5 ?
H12G C12D H12I . . 109.5 ?
H12H C12D H12I . . 109.5 ?
C9D C13D C14D . . 111(2) ?
C9D C13D H13E . . 109.5 ?
C14D C13D H13E . . 109.5 ?
C9D C13D H13F . . 109.5 ?
C14D C13D H13F . . 109.5 ?
H13E C13D H13F . . 108.1 ?
C13D C14D C15D . . 103(2) ?
C13D C14D H14E . . 111.2 ?
C15D C14D H14E . . 111.2 ?
C13D C14D H14F . . 111.2 ?
C15D C14D H14F . . 111.2 ?
H14E C14D H14F . . 109.2 ?
C14D C15D H15G . . 109.5 ?
C14D C15D H15H . . 109.5 ?
H15G C15D H15H . . 109.5 ?
C14D C15D H15I . . 109.5 ?
H15G C15D H15I . . 109.5 ?
H15H C15D H15I . . 109.5 ?
O3B Mn1B O1B 4 . 174.4(18) ?
O3B Mn1B O2B 4 . 98.1(10) ?
O1B Mn1B O2B . . 81.2(8) ?
N1B Mn1B O2B 4 . 166(3) ?
O3B Mn1B O6B 4 4 95.9(17) ?
O1B Mn1B O6B . 4 78.5(16) ?
N1B Mn1B O6B 4 4 85(4) ?
O2B Mn1B O6B . 4 84.1(14) ?
O3B Mn1B Na1 4 . 134.2(11) ?
O1B Mn1B Na1 . . 41.2(10) ?
N1B Mn1B Na1 4 . 65(3) ?
O2B Mn1B Na1 . . 101.6(9) ?
O6B Mn1B Na1 4 . 46.4(12) ?
N1B O1B Mn1B . . 112.6(15) ?
N1B O1B Na1 . . 112(6) ?
Mn1B O1B Na1 . . 108.7(13) ?
N1B O1B Dy1 . . 117(4) ?
Mn1B O1B Dy1 . . 115.3(12) ?
Na1 O1B Dy1 . . 89.0(6) ?
C1B O2B Mn1B . . 112.2(14) ?
C7B O3B Mn1B . 3 130(2) ?
C1B N1B O1B . . 113(2) ?
C1B N1B Mn1B . 3 131(3) ?
O1B N1B Mn1B . 3 114(2) ?
O2B C1B N1B . . 121.0(18) ?
O2B C1B C2B . . 119.9(18) ?
N1B C1B C2B . . 118.9(19) ?
C3B C2B C7B . . 121.2(19) ?
C3B C2B C1B . . 114.3(19) ?
C7B C2B C1B . . 124.5(19) ?
C4B C3B C2B . . 121(2) ?
C4B C3B H3B . . 119.3 ?
C2B C3B H3B . . 119.3 ?
C5B C4B C3B . . 117(3) ?
C5B C4B H4B . . 121.6 ?
C3B C4B H4B . . 121.6 ?
C4B C5B C6B . . 124(3) ?
C4B C5B H5B . . 118.0 ?
C6B C5B H5B . . 118.0 ?
C5B C6B C7B . . 120(2) ?
C5B C6B H6B . . 119.8 ?
C7B C6B H6B . . 119.8 ?
O3B C7B C6B . . 120(2) ?
O3B C7B C2B . . 124(2) ?
C6B C7B C2B . . 116.1(19) ?
C8B O4B Dy1 . . 133(3) ?
O5B C8B O4B . . 124(3) ?
O5B C8B C9B . . 128(3) ?
O4B C8B C9B . . 108(2) ?
C13B C9B C10B . . 121(3) ?
C13B C9B C8B . . 113(3) ?
C10B C9B C8B . . 106(3) ?
C13B C9B H9B . . 105.3 ?
C10B C9B H9B . . 105.3 ?
C8B C9B H9B . . 105.3 ?
C11B C10B C9B . . 124(3) ?
C11B C10B H10G . . 106.3 ?
C9B C10B H10G . . 106.3 ?
C11B C10B H10H . . 106.2 ?
C9B C10B H10H . . 106.2 ?
H10G C10B H10H . . 106.4 ?
C10B C11B C12B . . 122(3) ?
C10B C11B H11G . . 106.8 ?
C12B C11B H11G . . 106.8 ?
C10B C11B H11H . . 106.8 ?
C12B C11B H11H . . 106.8 ?
H11G C11B H11H . . 106.6 ?
C11B C12B H12J . . 109.5 ?
C11B C12B H12K . . 109.5 ?
H12J C12B H12K . . 109.5 ?
C11B C12B H12L . . 109.5 ?
H12J C12B H12L . . 109.5 ?
H12K C12B H12L . . 109.5 ?
C9B C13B C14B . . 112(3) ?
C9B C13B H13G . . 109.2 ?
C14B C13B H13G . . 109.2 ?
C9B C13B H13H . . 109.2 ?
C14B C13B H13H . . 109.2 ?
H13G C13B H13H . . 107.9 ?
C13B C14B C15B . . 107(3) ?
C13B C14B H14G . . 110.4 ?
C15B C14B H14G . . 110.4 ?
C13B C14B H14H . . 110.4 ?
C15B C14B H14H . . 110.4 ?
H14G C14B H14H . . 108.6 ?
C14B C15B H15J . . 109.5 ?
C14B C15B H15K . . 109.5 ?
H15J C15B H15K . . 109.5 ?
C14B C15B H15L . . 109.5 ?
H15J C15B H15L . . 109.5 ?
H15K C15B H15L . . 109.5 ?
Mn1B O6B Na1 3 . 92.1(13) ?
Mn1B O6B H6C 3 . 137(7) ?
Na1 O6B H6C . . 95(6) ?
Mn1B O6B H6D 3 . 115(7) ?
Na1 O6B H6D . . 95(6) ?
H6C O6B H6D . . 107(3) ?
O7 C16 N2 . . 125.5(16) ?
O7 C16 H16 . . 117.2 ?
N2 C16 H16 . . 117.2 ?
C16 N2 C17 . . 119.0(13) ?
C16 N2 C18 . . 118.2(12) ?
C17 N2 C18 . . 122.5(13) ?
N2 C17 H17A . . 109.5 ?
N2 C17 H17B . . 109.5 ?
H17A C17 H17B . . 109.5 ?
N2 C17 H17C . . 109.5 ?
H17A C17 H17C . . 109.5 ?
H17B C17 H17C . . 109.5 ?
N2 C18 H18A . . 109.5 ?
N2 C18 H18B . . 109.5 ?
H18A C18 H18B . . 109.5 ?
N2 C18 H18C . . 109.5 ?
H18A C18 H18C . . 109.5 ?
H18B C18 H18C . . 109.5 ?
O7B C16B N2B . . 120(3) ?
O7B C16B H16B . . 119.8 ?
N2B C16B H16B . . 119.8 ?
C16B N2B C18B . . 113(3) ?
C16B N2B C17B . . 113(3) ?
C18B N2B C17B . . 125(3) ?
N2B C17B H17D . . 109.5 ?
N2B C17B H17E . . 109.5 ?
H17D C17B H17E . . 109.5 ?
N2B C17B H17F . . 109.5 ?
H17D C17B H17F . . 109.5 ?
H17E C17B H17F . . 109.5 ?
N2B C18B H18D . . 109.5 ?
N2B C18B H18E . . 109.5 ?
H18D C18B H18E . . 109.5 ?
N2B C18B H18F . . 109.5 ?
H18D C18B H18F . . 109.5 ?
H18E C18B H18F . . 109.5 ?
O7C C16C N2C . . 119(2) ?
O7C C16C H16C . . 120.5 ?
N2C C16C H16C . . 120.5 ?
C16C N2C C18C . . 118.3(16) ?
C16C N2C C17C . . 115.5(18) ?
C18C N2C C17C . . 126.2(19) ?
N2C C17C H17G . . 109.5 ?
N2C C17C H17H . . 109.5 ?
H17G C17C H17H . . 109.5 ?
N2C C17C H17I . . 109.5 ?
H17G C17C H17I . . 109.5 ?
H17H C17C H17I . . 109.5 ?
N2C C18C H18G . . 109.5 ?
N2C C18C H18H . . 109.5 ?
H18G C18C H18H . . 109.5 ?
N2C C18C H18I . . 109.5 ?
H18G C18C H18I . . 109.5 ?
H18H C18C H18I . . 109.5 ?

loop_
_geom_bond_atom_site_label_1
_geom_bond_atom_site_label_2
_geom_bond_site_symmetry_2
_geom_bond_distance
_geom_bond_publ_flag
Dy1 O4B . 2.24(4) ?
Dy1 O4 4 2.277(5) ?
Dy1 O4 3 2.277(5) ?
Dy1 O4 2 2.277(5) ?
Dy1 O4 . 2.277(5) ?
Dy1 O1 . 2.444(3) ?
Dy1 O1 3 2.444(3) ?
Dy1 O1 2 2.444(3) ?
Dy1 O1 4 2.444(3) ?
Dy1 O1B 2 2.54(3) ?
Dy1 O1B 3 2.54(3) ?
Dy1 O1B 4 2.54(3) ?
Na1 O6 . 2.436(5) ?
Na1 O6 3 2.436(5) ?
Na1 O6 4 2.436(5) ?
Na1 O6 2 2.436(5) ?
Na1 O1B 4 2.53(3) ?
Na1 O1B 3 2.53(3) ?
Na1 O1B 2 2.53(3) ?
Na1 O1B . 2.53(3) ?
Na1 O6B 3 2.64(5) ?
Na1 O6B 4 2.64(5) ?
Na1 O6B 2 2.64(5) ?
Na1 O6B . 2.64(5) ?
Mn1 O3 3 1.840(4) ?
Mn1 O1 . 1.914(3) ?
Mn1 O2 . 1.939(4) ?
Mn1 N1 3 1.946(5) ?
Mn1 O5 . 2.126(5) ?
Mn1 O6 . 2.527(5) ?
O1 N1 . 1.401(5) ?
O2 C1 . 1.294(6) ?
O3 C7 . 1.335(7) ?
N1 C1 . 1.319(7) ?
C1 C2 . 1.459(7) ?
C2 C3 . 1.406(8) ?
C2 C7 . 1.415(8) ?
C3 C4 . 1.384(8) ?
C3 H3 . 0.9500 ?
C4 C5 . 1.373(9) ?
C4 H4 . 0.9500 ?
C5 C6 . 1.383(9) ?
C5 H5 . 0.9500 ?
C6 C7 . 1.402(7) ?
C6 H6 . 0.9500 ?
O4 C8 . 1.274(10) ?
O5 C8 . 1.220(10) ?
C8 C9C . 1.526(16) ?
C8 C9 . 1.543(16) ?
C8 C9D . 1.558(16) ?
C9 C13 . 1.452(16) ?
C9 C10 . 1.515(15) ?
C9 H9 . 1.0000 ?
C10 C11 . 1.470(16) ?
C10 H10A . 0.9900 ?
C10 H10B . 0.9900 ?
C11 C12 . 1.530(16) ?
C11 H11A . 0.9900 ?
C11 H11B . 0.9900 ?
C12 H12A . 0.9800 ?
C12 H12B . 0.9800 ?
C12 H12C . 0.9800 ?
C13 C14 . 1.517(17) ?
C13 H13A . 0.9900 ?
C13 H13B . 0.9900 ?
C14 C15 . 1.594(17) ?
C14 H14A . 0.9900 ?
C14 H14B . 0.9900 ?
C15 H15A . 0.9800 ?
C15 H15B . 0.9800 ?
C15 H15C . 0.9800 ?
O6 H6A . 0.857(17) ?
O6 H6E . 0.832(18) ?
C9C C13C . 1.44(2) ?
C9C C10C . 1.50(2) ?
C9C H9C . 1.0000 ?
C10C C11C . 1.43(2) ?
C10C H10C . 0.9900 ?
C10C H10D . 0.9900 ?
C11C C12C . 1.53(2) ?
C11C H11C . 0.9900 ?
C11C H11D . 0.9900 ?
C12C H12D . 0.9800 ?
C12C H12E . 0.9800 ?
C12C H12F . 0.9800 ?
C13C C14C . 1.53(2) ?
C13C H13C . 0.9900 ?
C13C H13D . 0.9900 ?
C14C C15C . 1.62(2) ?
C14C H14C . 0.9900 ?
C14C H14D . 0.9900 ?
C15C H15D . 0.9800 ?
C15C H15E . 0.9800 ?
C15C H15F . 0.9800 ?
C9D C13D . 1.47(2) ?
C9D C10D . 1.52(2) ?
C9D H9D . 1.0000 ?
C10D C11D . 1.43(2) ?
C10D H10E . 0.9900 ?
C10D H10F . 0.9900 ?
C11D C12D . 1.53(2) ?
C11D H11E . 0.9900 ?
C11D H11F . 0.9900 ?
C12D H12G . 0.9800 ?
C12D H12H . 0.9800 ?
C12D H12I . 0.9800 ?
C13D C14D . 1.52(2) ?
C13D H13E . 0.9900 ?
C13D H13F . 0.9900 ?
C14D C15D . 1.61(2) ?
C14D H14E . 0.9900 ?
C14D H14F . 0.9900 ?
C15D H15G . 0.9800 ?
C15D H15H . 0.9800 ?
C15D H15I . 0.9800 ?
Mn1B O3B 4 1.85(3) ?
Mn1B O1B . 1.923(17) ?
Mn1B N1B 4 1.95(4) ?
Mn1B O2B . 1.955(17) ?
Mn1B O6B 4 2.41(4) ?
O1B N1B . 1.397(18) ?
O2B C1B . 1.275(18) ?
O3B C7B . 1.349(19) ?
N1B C1B . 1.317(19) ?
C1B C2B . 1.459(17) ?
C2B C3B . 1.404(19) ?
C2B C7B . 1.414(19) ?
C3B C4B . 1.38(2) ?
C3B H3B . 0.9500 ?
C4B C5B . 1.37(2) ?
C4B H4B . 0.9500 ?
C5B C6B . 1.37(2) ?
C5B H5B . 0.9500 ?
C6B C7B . 1.412(19) ?
C6B H6B . 0.9500 ?
O4B C8B . 1.29(2) ?
O5B C8B . 1.23(2) ?
C8B C9B . 1.54(2) ?
C9B C13B . 1.47(2) ?
C9B C10B . 1.52(2) ?
C9B H9B . 1.0000 ?
C10B C11B . 1.44(2) ?
C10B H10G . 0.9900 ?
C10B H10H . 0.9900 ?
C11B C12B . 1.53(2) ?
C11B H11G . 0.9900 ?
C11B H11H . 0.9900 ?
C12B H12J . 0.9800 ?
C12B H12K . 0.9800 ?
C12B H12L . 0.9800 ?
C13B C14B . 1.52(2) ?
C13B H13G . 0.9900 ?
C13B H13H . 0.9900 ?
C14B C15B . 1.61(2) ?
C14B H14G . 0.9900 ?
C14B H14H . 0.9900 ?
C15B H15J . 0.9800 ?
C15B H15K . 0.9800 ?
C15B H15L . 0.9800 ?
O6B H6C . 0.84(2) ?
O6B H6D . 0.850(18) ?
O7 C16 . 1.248(18) ?
C16 N2 . 1.333(15) ?
C16 H16 . 0.9500 ?
N2 C17 . 1.472(14) ?
N2 C18 . 1.475(16) ?
C17 H17A . 0.9800 ?
C17 H17B . 0.9800 ?
C17 H17C . 0.9800 ?
C18 H18A . 0.9800 ?
C18 H18B . 0.9800 ?
C18 H18C . 0.9800 ?
O7B C16B . 1.25(2) ?
C16B N2B . 1.36(2) ?
C16B H16B . 0.9500 ?
N2B C18B . 1.47(2) ?
N2B C17B . 1.47(2) ?
C17B H17D . 0.9800 ?
C17B H17E . 0.9800 ?
C17B H17F . 0.9800 ?
C18B H18D . 0.9800 ?
C18B H18E . 0.9800 ?
C18B H18F . 0.9800 ?
O7C C16C . 1.25(2) ?
C16C N2C . 1.358(18) ?
C16C H16C . 0.9500 ?
N2C C18C . 1.448(18) ?
N2C C17C . 1.469(17) ?
C17C H17G . 0.9800 ?
C17C H17H . 0.9800 ?
C17C H17I . 0.9800 ?
C18C H18G . 0.9800 ?
C18C H18H . 0.9800 ?
C18C H18I . 0.9800 ?

loop_
_geom_hbond_atom_site_label_D
_geom_hbond_atom_site_label_H
_geom_hbond_atom_site_label_A
_geom_hbond_site_symmetry_A
_geom_hbond_distance_DH
_geom_hbond_distance_HA
_geom_hbond_distance_DA
_geom_hbond_angle_DHA
_geom_hbond_publ_flag
O6 H6A O7 . 0.857(17) 2.023(17) 2.860(15) 165(5) yes
O6 H6E O7 3 0.832(18) 1.993(17) 2.809(19) 167(5) yes
O6B H6C O7B 3 0.84(2) 2.00(2) 2.80(3) 159(10) yes
O6B H6D O7B . 0.850(18) 2.010(18) 2.859(19) 177(10) yes

loop_
_geom_torsion_atom_site_label_1
_geom_torsion_atom_site_label_2
_geom_torsion_atom_site_label_3
_geom_torsion_atom_site_label_4
_geom_torsion_site_symmetry_1
_geom_torsion_site_symmetry_2
_geom_torsion_site_symmetry_3
_geom_torsion_site_symmetry_4
_geom_torsion
_geom_torsion_publ_flag
Mn1 O1 N1 C1 . . . . 6.0(10) ?
Dy1 O1 N1 C1 . . . . -146.3(6) ?
Na1 O1 N1 C1 . . . . 117.5(7) ?
Mn1 O1 N1 Mn1 . . . 4 -167.2(5) ?
Dy1 O1 N1 Mn1 . . . 4 40.4(9) ?
Na1 O1 N1 Mn1 . . . 4 -55.7(8) ?
Mn1 O2 C1 N1 . . . . -3.1(9) ?
Mn1 O2 C1 C2 . . . . 175.1(4) ?
O1 N1 C1 O2 . . . . -1.9(12) ?
Mn1 N1 C1 O2 4 . . . 170.1(7) ?
O1 N1 C1 C2 . . . . 179.9(6) ?
Mn1 N1 C1 C2 4 . . . -8.2(14) ?
O2 C1 C2 C3 . . . . 12.2(9) ?
N1 C1 C2 C3 . . . . -169.5(8) ?
O2 C1 C2 C7 . . . . -167.2(6) ?
N1 C1 C2 C7 . . . . 11.0(11) ?
C7 C2 C3 C4 . . . . 2.2(11) ?
C1 C2 C3 C4 . . . . -177.3(7) ?
C2 C3 C4 C5 . . . . -1.0(12) ?
C3 C4 C5 C6 . . . . 0.1(13) ?
C4 C5 C6 C7 . . . . -0.4(12) ?
Mn1 O3 C7 C6 4 . . . 166.9(5) ?
Mn1 O3 C7 C2 4 . . . -17.1(10) ?
C5 C6 C7 O3 . . . . 177.8(7) ?
C5 C6 C7 C2 . . . . 1.5(11) ?
C3 C2 C7 O3 . . . . -178.4(6) ?
C1 C2 C7 O3 . . . . 1.0(10) ?
C3 C2 C7 C6 . . . . -2.4(10) ?
C1 C2 C7 C6 . . . . 177.0(6) ?
Mn1 O5 C8 O4 . . . . 22.3(14) ?
Mn1 O5 C8 C9C . . . . -158.7(11) ?
Mn1 O5 C8 C9 . . . . -161.6(12) ?
Mn1 O5 C8 C9D . . . . -145.4(13) ?
Dy1 O4 C8 O5 . . . . 12.0(18) ?
Dy1 O4 C8 C9C . . . . -166.8(12) ?
Dy1 O4 C8 C9 . . . . -164.6(11) ?
Dy1 O4 C8 C9D . . . . -179.9(12) ?
O5 C8 C9 C13 . . . . -84(2) ?
O4 C8 C9 C13 . . . . 92(2) ?
O5 C8 C9 C10 . . . . 55(2) ?
O4 C8 C9 C10 . . . . -128.2(18) ?
C13 C9 C10 C11 . . . . -168(3) ?
C8 C9 C10 C11 . . . . 56(4) ?
C9 C10 C11 C12 . . . . 174(3) ?
C10 C9 C13 C14 . . . . 82(3) ?
C8 C9 C13 C14 . . . . -146(2) ?
C9 C13 C14 C15 . . . . 90(3) ?
O5 C8 C9C C13C . . . . -58(3) ?
O4 C8 C9C C13C . . . . 121(2) ?
O5 C8 C9C C10C . . . . 121(2) ?
O4 C8 C9C C10C . . . . -60(3) ?
C13C C9C C10C C11C . . . . 148(4) ?
C8 C9C C10C C11C . . . . -31(4) ?
C9C C10C C11C C12C . . . . -131(4) ?
C10C C9C C13C C14C . . . . 108(4) ?
C8 C9C C13C C14C . . . . -74(3) ?
C9C C13C C14C C15C . . . . -20(3) ?
O5 C8 C9D C13D . . . . -153.5(19) ?
O4 C8 C9D C13D . . . . 37(3) ?
O5 C8 C9D C10D . . . . 58(3) ?
O4 C8 C9D C10D . . . . -111(2) ?
C13D C9D C10D C11D . . . . -70(4) ?
C8 C9D C10D C11D . . . . 75(4) ?
C9D C10D C11D C12D . . . . 170(3) ?
C10D C9D C13D C14D . . . . -141(3) ?
C8 C9D C13D C14D . . . . 72(3) ?
C9D C13D C14D C15D . . . . 89(3) ?
Mn1B O1B N1B C1B . . . . 5(12) ?
Na1 O1B N1B C1B . . . . -117(9) ?
Dy1 O1B N1B C1B . . . . 143(7) ?
Mn1B O1B N1B Mn1B . . . 3 173(5) ?
Na1 O1B N1B Mn1B . . . 3 51(9) ?
Dy1 O1B N1B Mn1B . . . 3 -50(10) ?
Mn1B O2B C1B N1B . . . . -2(9) ?
Mn1B O2B C1B C2B . . . . -178(2) ?
O1B N1B C1B O2B . . . . -2(14) ?
Mn1B N1B C1B O2B 3 . . . -167(8) ?
O1B N1B C1B C2B . . . . 173(6) ?
Mn1B N1B C1B C2B 3 . . . 8(15) ?
O2B C1B C2B C3B . . . . -3(4) ?
N1B C1B C2B C3B . . . . -179(8) ?
O2B C1B C2B C7B . . . . 175(5) ?
N1B C1B C2B C7B . . . . 0(8) ?
C7B C2B C3B C4B . . . . 1(3) ?
C1B C2B C3B C4B . . . . 180(3) ?
C2B C3B C4B C5B . . . . 1(5) ?
C3B C4B C5B C6B . . . . 0(7) ?
C4B C5B C6B C7B . . . . -3(7) ?
Mn1B O3B C7B C6B 3 . . . -180(3) ?
Mn1B O3B C7B C2B 3 . . . 4(7) ?
C5B C6B C7B O3B . . . . -172(5) ?
C5B C6B C7B C2B . . . . 5(6) ?
C3B C2B C7B O3B . . . . 172(5) ?
C1B C2B C7B O3B . . . . -6(5) ?
C3B C2B C7B C6B . . . . -4(4) ?
C1B C2B C7B C6B . . . . 178(3) ?
Dy1 O4B C8B O5B . . . . -22(5) ?
Dy1 O4B C8B C9B . . . . 158(4) ?
O5B C8B C9B C13B . . . . 178(4) ?
O4B C8B C9B C13B . . . . -3(4) ?
O5B C8B C9B C10B . . . . 43(5) ?
O4B C8B C9B C10B . . . . -137(4) ?
C13B C9B C10B C11B . . . . 174(7) ?
C8B C9B C10B C11B . . . . -57(8) ?
C9B C10B C11B C12B . . . . 148(7) ?
C10B C9B C13B C14B . . . . 25(8) ?
C8B C9B C13B C14B . . . . -102(6) ?
C9B C13B C14B C15B . . . . 160(6) ?
O7 C16 N2 C17 . . . . -173(3) ?
O7 C16 N2 C18 . . . . 0(4) ?
O7B C16B N2B C18B . . . . -22(11) ?
O7B C16B N2B C17B . . . . -172(9) ?
O7C C16C N2C C18C . . . . 13(5) ?
O7C C16C N2C C17C . . . . -169(4) ?

_cod_database_fobs_code 2244213
